data_7240145
loop_
_publ_author_name
'Hao, Xiaoyun'
'Shi, Jingwen'
'Dou, Yong'
'Cao, Tong'
'Zhou, Zhen'
'Yang, Lu'
'Li, Dacheng'
'Liu, Qingyun'
'Jiang, Jianzhuang'
'Zhang, Daopeng'

_publ_section_title
;
 Heterobimetallic complexes from 0D cluster to 3D network based-on various
 polycyanometallates and [Cu(dmpn)2]2+(dmpn =
 2,2-dimethyl-1,3-diaminopropane): synthesis, crystal structures and
 magnetic properties
;
_journal_name_full CrystEngComm
_journal_paper_doi 10.1039/D0CE00235F
_journal_year 2020
_chemical_formula_moiety 'C26H56Cu2FeN14, 10(H2O)'
_chemical_formula_sum 'C26 H76 Cu2 Fe N14 O10'
_chemical_formula_weight 927.96
_space_group_crystal_system monoclinic
_space_group_IT_number 15
_space_group_name_Hall '-C 2yc'
_space_group_name_H-M_alt 'C 1 2/c 1'
_atom_sites_solution_hydrogens mixed
_audit_creation_method SHELXL-2018/3
_audit_update_record
;
2019-11-26 deposited with the CCDC.	2020-03-20 downloaded from the CCDC.
;
_cell_angle_alpha 90
_cell_angle_beta 115.938(13)
_cell_angle_gamma 90
_cell_formula_units_Z 4
_cell_length_a 18.753(2)
_cell_length_b 17.8461(13)
_cell_length_c 15.4856(15)
_cell_measurement_reflns_used 2101
_cell_measurement_temperature 293(2)
_cell_measurement_theta_max 26.398
_cell_measurement_theta_min 2.598
_cell_volume 4660.5(9)
_computing_cell_refinement 'SAINT-Plus (Bruker, 2001)'
_computing_data_collection 'APEX2 (Bruker, 2004)'
_computing_data_reduction SAINT-Plus
_computing_molecular_graphics 'SHELXL (Sheldrick, 2018)'
_computing_publication_material SHELXL
_computing_structure_refinement 'SHELXL-2018/3 (Sheldrick, 2018)'
_computing_structure_solution 'SHELXL-2018/3 (Sheldrick, 2018)'
_diffrn_ambient_temperature 293(2)
_diffrn_measured_fraction_theta_full 0.994
_diffrn_measured_fraction_theta_max 0.994
_diffrn_measurement_device_type 'Bruker APEX II CCD area-detector'
_diffrn_measurement_method '\f and \w scans'
_diffrn_radiation_type MoK\a
_diffrn_radiation_wavelength 0.71073
_diffrn_reflns_av_R_equivalents 0.0351
_diffrn_reflns_av_unetI/netI 0.0592
_diffrn_reflns_Laue_measured_fraction_full 0.994
_diffrn_reflns_Laue_measured_fraction_max 0.994
_diffrn_reflns_limit_h_max 22
_diffrn_reflns_limit_h_min -22
_diffrn_reflns_limit_k_max 13
_diffrn_reflns_limit_k_min -21
_diffrn_reflns_limit_l_max 17
_diffrn_reflns_limit_l_min -18
_diffrn_reflns_number 7645
_diffrn_reflns_point_group_measured_fraction_full 0.994
_diffrn_reflns_point_group_measured_fraction_max 0.994
_diffrn_reflns_theta_full 25.008
_diffrn_reflns_theta_max 25.008
_diffrn_reflns_theta_min 3.324
_diffrn_source 'fine-focus sealed tube'
_exptl_absorpt_coefficient_mu 1.270
_exptl_absorpt_correction_T_max 0.776
_exptl_absorpt_correction_T_min 0.652
_exptl_absorpt_correction_type multi-scan
_exptl_absorpt_process_details
;
SADABS '(Bruker,  2004)'
;
_exptl_crystal_colour dark-brown
_exptl_crystal_density_diffrn 1.323
_exptl_crystal_description block
_exptl_crystal_F_000 1976
_exptl_crystal_size_max 0.370
_exptl_crystal_size_mid 0.290
_exptl_crystal_size_min 0.210
_refine_diff_density_max 1.246
_refine_diff_density_min -0.468
_refine_diff_density_rms 0.121
_refine_ls_extinction_method none
_refine_ls_goodness_of_fit_ref 1.051
_refine_ls_hydrogen_treatment mixed
_refine_ls_matrix_type full
_refine_ls_number_parameters 261
_refine_ls_number_reflns 4090
_refine_ls_number_restraints 1
_refine_ls_restrained_S_all 1.056
_refine_ls_R_factor_all 0.1008
_refine_ls_R_factor_gt 0.0739
_refine_ls_shift/su_max 0.004
_refine_ls_shift/su_mean 0.001
_refine_ls_structure_factor_coef Fsqd
_refine_ls_weighting_details 'w=1/[\s^2^(Fo^2^)+(0.1324P)^2^+16.4638P] where P=(Fo^2^+2Fc^2^)/3'
_refine_ls_weighting_scheme calc
_refine_ls_wR_factor_gt 0.2057
_refine_ls_wR_factor_ref 0.2333
_reflns_Friedel_coverage 0.000
_reflns_number_gt 2982
_reflns_number_total 4090
_reflns_threshold_expression 'I > 2\s(I)'
_cod_data_source_file d0ce00235f2.cif
_cod_data_source_block Fe(II)
_cod_original_cell_volume 4660.4(9)
_cod_original_sg_symbol_H-M 'C 2/c'
_cod_database_code 7240145
_shelx_shelxl_version_number 2018/3
_shelx_space_group_comment
;
The symmetry employed for this shelxl refinement is uniquely defined
by the following loop, which should always be used as a source of
symmetry information in preference to the above space-group names.
They are only intended as comments.
;
_shelx_estimated_absorpt_t_min 0.651
_shelx_estimated_absorpt_t_max 0.776

loop_
_space_group_symop_operation_xyz
'x, y, z'
'-x, y, -z+1/2'
'x+1/2, y+1/2, z'
'-x+1/2, y+1/2, -z+1/2'
'-x, -y, -z'
'x, -y, z-1/2'
'-x+1/2, -y+1/2, -z'
'x+1/2, -y+1/2, z-1/2'

loop_
_atom_site_label
_atom_site_type_symbol
_atom_site_fract_x
_atom_site_fract_y
_atom_site_fract_z
_atom_site_U_iso_or_equiv
_atom_site_adp_type
_atom_site_occupancy
_atom_site_site_symmetry_order
_atom_site_calc_flag
_atom_site_refinement_flags_posn
_atom_site_refinement_flags_adp
_atom_site_refinement_flags_occupancy
_atom_site_disorder_assembly
_atom_site_disorder_group
Cu1 Cu 0.7500 0.2500 0.0000 0.0485(4) Uani 1 2 d S U P . .
Cu2 Cu 1.0000 0.0000 0.0000 0.0431(4) Uani 1 2 d S . P . .
Fe1 Fe 1.0000 0.15425(6) 0.2500 0.0271(3) Uani 1 2 d S T P . .
O1 O 0.1944(4) 0.9184(3) 0.2030(4) 0.0708(15) Uani 1 1 d . . . . .
H1O1 H 0.2260 0.9062 0.1795 1.3(10) Uiso 1 1 d R . . . .
H2O1 H 0.2208 0.9199 0.2637 0.05(2) Uiso 1 1 d R . . . .
O2 O 0.1731(5) 0.3710(5) 0.1211(6) 0.128(3) Uani 1 1 d . . . . .
H1O2 H 0.1662 0.4166 0.1312 0.153 Uiso 1 1 d R U . . .
H2O2 H 0.1928 0.3486 0.1750 0.153 Uiso 1 1 d R U . . .
O3 O 0.6780(4) 0.0432(4) 0.8468(5) 0.100(2) Uani 1 1 d . . . . .
H2O3 H 0.7252 0.0268 0.8744 0.120 Uiso 1 1 d R U . . .
H1O3 H 0.6462 0.0070 0.8217 1.7(16) Uiso 1 1 d R . . . .
O4 O 0.0321(6) 0.4361(5) 0.1851(7) 0.142(3) Uani 1 1 d . . . . .
H1O4 H -0.0127 0.4277 0.1381 0.170 Uiso 1 1 d R U . . .
H2O4 H 0.0409 0.4011 0.2258 0.170 Uiso 1 1 d R U . . .
O5 O 0.0000 0.5000 0.0000 0.161(14) Uani 0.5 2 d S . P . .
H1O5 H -0.0300 0.4624 -0.0239 0.194 Uiso 0.25 1 d R U P . .
H2O5 H 0.0365 0.4868 0.0540 0.194 Uiso 0.25 1 d R U P . .
O6 O 0.5000 0.867(2) 0.7500 0.174(13) Uani 0.5 2 d S T P . .
H206 H 0.5373 0.8381 0.7538 0.209 Uiso 0.5 1 d R U P . .
O7 O 0.6146(9) 0.9316(8) 0.9266(9) 0.106(5) Uani 0.5 1 d . . P . .
H207 H 0.6274 0.8904 0.9095 0.127 Uiso 0.5 1 d R U P . .
H107 H 0.6567 0.9577 0.9551 0.127 Uiso 0.5 1 d R U P . .
N1 N 0.8577(3) 0.1546(3) 0.0505(4) 0.0484(13) Uani 1 1 d . U . . .
N2 N 1.0707(4) 0.2807(4) 0.1760(5) 0.0646(17) Uani 1 1 d . . . . .
N3 N 1.0796(3) 0.0300(3) 0.1850(4) 0.0486(13) Uani 1 1 d . . . . .
N4 N 0.7401(3) 0.2372(3) -0.1357(4) 0.0462(13) Uani 1 1 d . . . . .
H4A H 0.7751 0.2024 -0.1326 0.055 Uiso 1 1 calc R U . . .
H4B H 0.6923 0.2181 -0.1711 0.055 Uiso 1 1 calc R U . . .
N5 N 0.6664(4) 0.1700(3) -0.0303(4) 0.0556(15) Uani 1 1 d . . . . .
H5A H 0.6195 0.1924 -0.0501 0.067 Uiso 1 1 calc R U . . .
H5B H 0.6652 0.1427 -0.0790 0.067 Uiso 1 1 calc R U . . .
N6 N 0.9902(3) 0.1122(3) -0.0251(4) 0.0500(14) Uani 1 1 d . . . . .
H6A H 0.9388 0.1235 -0.0513 0.060 Uiso 1 1 calc R U . . .
H6B H 1.0125 0.1351 0.0316 0.060 Uiso 1 1 calc R U . . .
N7 N 1.1079(3) 0.0014(3) -0.0006(5) 0.0535(15) Uani 1 1 d . . . . .
H7A H 1.1432 0.0113 0.0592 0.064 Uiso 1 1 calc R U . . .
H7B H 1.1175 -0.0452 -0.0133 0.064 Uiso 1 1 calc R U . . .
C1 C 0.9106(3) 0.1542(3) 0.1270(4) 0.0324(12) Uani 1 1 d . . . . .
C2 C 1.0460(4) 0.2321(3) 0.2044(4) 0.0392(14) Uani 1 1 d . . . . .
C3 C 1.0502(3) 0.0772(3) 0.2096(4) 0.0315(12) Uani 1 1 d . . . . .
C4 C 1.1265(5) 0.0504(5) -0.0629(7) 0.071(2) Uani 1 1 d . . . . .
H4C H 1.0949 0.0354 -0.1290 0.086 Uiso 1 1 calc R U . . .
H4D H 1.1819 0.0438 -0.0488 0.086 Uiso 1 1 calc R U . . .
C5 C 1.1112(4) 0.1351(4) -0.0522(5) 0.0509(17) Uani 1 1 d . . . . .
C6 C 1.0240(6) 0.1453(6) -0.0859(8) 0.092(3) Uani 1 1 d . . . . .
H6C H 1.0127 0.1986 -0.0915 0.110 Uiso 1 1 calc R U . . .
H6D H 0.9968 0.1239 -0.1497 0.110 Uiso 1 1 calc R U . . .
C7 C 1.1360(8) 0.1734(7) -0.1233(9) 0.115(4) Uani 1 1 d . . . . .
H7C H 1.1087 0.2204 -0.1431 0.173 Uiso 1 1 calc R U . . .
H7D H 1.1226 0.1418 -0.1784 0.173 Uiso 1 1 calc R U . . .
H7E H 1.1921 0.1820 -0.0930 0.173 Uiso 1 1 calc R U . . .
C8 C 1.1611(7) 0.1613(7) 0.0473(8) 0.114(4) Uani 1 1 d . . . . .
H8A H 1.1933 0.2027 0.0457 0.171 Uiso 1 1 calc R U . . .
H8B H 1.1947 0.1211 0.0842 0.171 Uiso 1 1 calc R U . . .
H8C H 1.1276 0.1771 0.0763 0.171 Uiso 1 1 calc R U . . .
C9 C 0.6770(6) 0.1170(5) 0.0520(7) 0.087(3) Uani 1 1 d . . . . .
H9A H 0.6366 0.0783 0.0281 0.104 Uiso 1 1 calc R U . . .
H9B H 0.7283 0.0927 0.0750 0.104 Uiso 1 1 calc R U . . .
C10 C 0.6713(5) 0.1569(4) 0.1345(5) 0.0539(18) Uani 1 1 d . . . . .
C11 C 0.7500(6) 0.2013(5) 0.1885(6) 0.080(3) Uani 1 1 d . . . . .
H11A H 0.7520 0.2201 0.2483 0.096 Uiso 1 1 calc R U . . .
H11B H 0.7942 0.1671 0.2045 0.096 Uiso 1 1 calc R U . . .
C12 C 0.6737(9) 0.0953(7) 0.2060(10) 0.133(5) Uani 1 1 d . . . . .
H12A H 0.6787 0.1182 0.2645 0.199 Uiso 1 1 calc R U . . .
H12B H 0.7182 0.0629 0.2195 0.199 Uiso 1 1 calc R U . . .
H12C H 0.6256 0.0666 0.1783 0.199 Uiso 1 1 calc R U . . .
C13 C 0.6021(6) 0.2030(6) 0.1069(8) 0.097(3) Uani 1 1 d . . . . .
H13A H 0.5966 0.2343 0.0539 0.146 Uiso 1 1 calc R U . . .
H13B H 0.6073 0.2338 0.1601 0.146 Uiso 1 1 calc R U . . .
H13C H 0.5560 0.1718 0.0881 0.146 Uiso 1 1 calc R U . . .

loop_
_atom_site_aniso_label
_atom_site_aniso_U_11
_atom_site_aniso_U_22
_atom_site_aniso_U_33
_atom_site_aniso_U_23
_atom_site_aniso_U_13
_atom_site_aniso_U_12
Cu1 0.0722(8) 0.0323(6) 0.0307(6) 0.0003(4) 0.0129(5) -0.0147(5)
Cu2 0.0464(6) 0.0363(6) 0.0560(7) 0.0042(5) 0.0310(5) 0.0074(5)
Fe1 0.0297(6) 0.0253(6) 0.0260(6) 0.000 0.0121(4) 0.000
O1 0.086(4) 0.065(4) 0.068(4) -0.002(3) 0.039(3) 0.016(3)
O2 0.144(7) 0.130(7) 0.109(5) -0.016(5) 0.056(5) -0.074(6)
O3 0.105(5) 0.086(5) 0.115(5) -0.014(4) 0.053(4) 0.004(4)
O4 0.139(7) 0.103(6) 0.174(9) 0.019(6) 0.059(7) 0.013(6)
O5 0.113(18) 0.16(2) 0.137(19) 0.045(17) -0.016(15) -0.093(18)
O6 0.17(3) 0.25(4) 0.15(2) 0.000 0.11(2) 0.000
O7 0.148(13) 0.096(10) 0.083(8) -0.015(8) 0.059(9) -0.063(10)
N1 0.056(3) 0.049(3) 0.035(3) -0.001(2) 0.015(3) 0.005(2)
N2 0.071(4) 0.054(4) 0.066(4) 0.013(3) 0.027(3) -0.015(3)
N3 0.056(3) 0.044(3) 0.050(3) -0.009(3) 0.027(3) 0.007(3)
N4 0.048(3) 0.043(3) 0.041(3) 0.001(2) 0.013(2) 0.005(2)
N5 0.077(4) 0.044(3) 0.049(3) -0.006(3) 0.031(3) -0.016(3)
N6 0.058(3) 0.040(3) 0.068(4) 0.012(3) 0.043(3) 0.013(3)
N7 0.052(3) 0.040(3) 0.076(4) -0.007(3) 0.034(3) -0.002(3)
C1 0.039(3) 0.029(3) 0.032(3) -0.001(2) 0.018(3) 0.004(2)
C2 0.040(3) 0.033(3) 0.042(3) 0.002(3) 0.017(3) -0.002(3)
C3 0.033(3) 0.036(3) 0.024(3) 0.002(2) 0.011(2) -0.002(2)
C4 0.063(5) 0.074(6) 0.089(6) -0.008(5) 0.045(5) 0.000(4)
C5 0.059(4) 0.045(4) 0.057(4) 0.003(3) 0.034(4) -0.002(3)
C6 0.091(7) 0.087(7) 0.113(8) 0.051(6) 0.059(6) 0.018(6)
C7 0.132(10) 0.120(10) 0.127(9) 0.018(8) 0.087(9) -0.004(8)
C8 0.128(10) 0.107(9) 0.108(8) -0.057(7) 0.052(7) -0.033(7)
C9 0.093(7) 0.059(6) 0.106(7) 0.000(5) 0.041(6) -0.005(5)
C10 0.075(5) 0.043(4) 0.051(4) 0.018(3) 0.034(4) 0.011(4)
C11 0.103(7) 0.077(6) 0.060(5) 0.015(4) 0.035(5) -0.011(5)
C12 0.172(13) 0.096(9) 0.149(11) 0.040(8) 0.087(11) 0.000(9)
C13 0.096(7) 0.093(8) 0.117(8) -0.001(7) 0.061(7) -0.002(6)

loop_
_atom_type_symbol
_atom_type_description
_atom_type_scat_dispersion_real
_atom_type_scat_dispersion_imag
_atom_type_scat_source
C C 0.0033 0.0016 'International Tables Vol C Tables 4.2.6.8 and 6.1.1.4'
H H 0.0000 0.0000 'International Tables Vol C Tables 4.2.6.8 and 6.1.1.4'
N N 0.0061 0.0033 'International Tables Vol C Tables 4.2.6.8 and 6.1.1.4'
O O 0.0106 0.0060 'International Tables Vol C Tables 4.2.6.8 and 6.1.1.4'
Fe Fe 0.3463 0.8444 'International Tables Vol C Tables 4.2.6.8 and 6.1.1.4'
Cu Cu 0.3201 1.2651 'International Tables Vol C Tables 4.2.6.8 and 6.1.1.4'

loop_
_geom_angle_atom_site_label_1
_geom_angle_atom_site_label_2
_geom_angle_atom_site_label_3
_geom_angle
_geom_angle_site_symmetry_1
_geom_angle_site_symmetry_3
_geom_angle_publ_flag
N5 Cu1 N5 180.0(3) 7_655 . ?
N5 Cu1 N4 88.3(2) 7_655 7_655 ?
N5 Cu1 N4 91.7(2) . 7_655 ?
N5 Cu1 N4 91.7(2) 7_655 . ?
N5 Cu1 N4 88.3(2) . . ?
N4 Cu1 N4 180.0 7_655 . ?
N5 Cu1 N1 88.2(2) 7_655 . ?
N5 Cu1 N1 91.8(2) . . ?
N4 Cu1 N1 93.27(19) 7_655 . ?
N4 Cu1 N1 86.73(19) . . ?
N7 Cu2 N7 180.0 5_755 . ?
N7 Cu2 N6 89.6(2) 5_755 5_755 ?
N7 Cu2 N6 90.4(2) . 5_755 ?
N7 Cu2 N6 90.4(2) 5_755 . ?
N7 Cu2 N6 89.6(2) . . ?
N6 Cu2 N6 180.0 5_755 . ?
N7 Cu2 N3 95.1(2) 5_755 . ?
N7 Cu2 N3 84.9(2) . . ?
N6 Cu2 N3 91.8(2) 5_755 . ?
N6 Cu2 N3 88.2(2) . . ?
C1 Fe1 C1 180.0(3) 2_755 . ?
C1 Fe1 C3 89.0(2) 2_755 . ?
C1 Fe1 C3 91.0(2) . . ?
C1 Fe1 C3 91.0(2) 2_755 2_755 ?
C1 Fe1 C3 89.0(2) . 2_755 ?
C3 Fe1 C3 88.5(3) . 2_755 ?
C1 Fe1 C2 88.5(2) 2_755 2_755 ?
C1 Fe1 C2 91.6(2) . 2_755 ?
C3 Fe1 C2 177.4(2) . 2_755 ?
C3 Fe1 C2 92.0(2) 2_755 2_755 ?
C1 Fe1 C2 91.6(2) 2_755 . ?
C1 Fe1 C2 88.5(2) . . ?
C3 Fe1 C2 92.0(2) . . ?
C3 Fe1 C2 177.4(2) 2_755 . ?
C2 Fe1 C2 87.6(4) 2_755 . ?
H1O1 O1 H2O1 107.7 . . ?
H1O2 O2 H2O2 107.7 . . ?
H2O3 O3 H1O3 109.6 . . ?
H1O4 O4 H2O4 107.7 . . ?
H1O5 O5 H2O5 107.7 . . ?
H207 O7 H107 107.9 . . ?
C1 N1 Cu1 122.5(4) . . ?
C3 N3 Cu2 112.3(4) . . ?
C11 N4 Cu1 121.8(5) 7_655 . ?
C11 N4 H4A 106.9 7_655 . ?
Cu1 N4 H4A 106.9 . . ?
C11 N4 H4B 106.9 7_655 . ?
Cu1 N4 H4B 106.9 . . ?
H4A N4 H4B 106.7 . . ?
C9 N5 Cu1 116.1(5) . . ?
C9 N5 H5A 108.3 . . ?
Cu1 N5 H5A 108.3 . . ?
C9 N5 H5B 108.3 . . ?
Cu1 N5 H5B 108.3 . . ?
H5A N5 H5B 107.4 . . ?
C6 N6 Cu2 119.4(5) . . ?
C6 N6 H6A 107.5 . . ?
Cu2 N6 H6A 107.5 . . ?
C6 N6 H6B 107.5 . . ?
Cu2 N6 H6B 107.5 . . ?
H6A N6 H6B 107.0 . . ?
C4 N7 Cu2 122.7(5) . . ?
C4 N7 H7A 106.7 . . ?
Cu2 N7 H7A 106.7 . . ?
C4 N7 H7B 106.7 . . ?
Cu2 N7 H7B 106.7 . . ?
H7A N7 H7B 106.6 . . ?
N1 C1 Fe1 177.8(5) . . ?
N2 C2 Fe1 177.1(6) . . ?
N3 C3 Fe1 178.9(5) . . ?
N7 C4 C5 113.9(6) . . ?
N7 C4 H4C 108.8 . . ?
C5 C4 H4C 108.8 . . ?
N7 C4 H4D 108.8 . . ?
C5 C4 H4D 108.8 . . ?
H4C C4 H4D 107.7 . . ?
C8 C5 C6 114.8(8) . . ?
C8 C5 C7 110.7(8) . . ?
C6 C5 C7 108.9(7) . . ?
C8 C5 C4 110.7(8) . . ?
C6 C5 C4 107.8(7) . . ?
C7 C5 C4 103.3(7) . . ?
N6 C6 C5 116.1(7) . . ?
N6 C6 H6C 108.3 . . ?
C5 C6 H6C 108.3 . . ?
N6 C6 H6D 108.3 . . ?
C5 C6 H6D 108.3 . . ?
H6C C6 H6D 107.4 . . ?
C5 C7 H7C 109.5 . . ?
C5 C7 H7D 109.5 . . ?
H7C C7 H7D 109.5 . . ?
C5 C7 H7E 109.5 . . ?
H7C C7 H7E 109.5 . . ?
H7D C7 H7E 109.5 . . ?
C5 C8 H8A 109.5 . . ?
C5 C8 H8B 109.5 . . ?
H8A C8 H8B 109.5 . . ?
C5 C8 H8C 109.5 . . ?
H8A C8 H8C 109.5 . . ?
H8B C8 H8C 109.5 . . ?
C10 C9 N5 112.5(7) . . ?
C10 C9 H9A 109.1 . . ?
N5 C9 H9A 109.1 . . ?
C10 C9 H9B 109.1 . . ?
N5 C9 H9B 109.1 . . ?
H9A C9 H9B 107.8 . . ?
C13 C10 C9 114.1(8) . . ?
C13 C10 C12 111.1(9) . . ?
C9 C10 C12 106.3(8) . . ?
C13 C10 C11 112.9(8) . . ?
C9 C10 C11 107.1(7) . . ?
C12 C10 C11 104.7(8) . . ?
N4 C11 C10 114.4(6) 7_655 . ?
N4 C11 H11A 108.7 7_655 . ?
C10 C11 H11A 108.7 . . ?
N4 C11 H11B 108.7 7_655 . ?
C10 C11 H11B 108.7 . . ?
H11A C11 H11B 107.6 . . ?
C10 C12 H12A 109.5 . . ?
C10 C12 H12B 109.5 . . ?
H12A C12 H12B 109.5 . . ?
C10 C12 H12C 109.5 . . ?
H12A C12 H12C 109.5 . . ?
H12B C12 H12C 109.5 . . ?
C10 C13 H13A 109.5 . . ?
C10 C13 H13B 109.5 . . ?
H13A C13 H13B 109.5 . . ?
C10 C13 H13C 109.5 . . ?
H13A C13 H13C 109.5 . . ?
H13B C13 H13C 109.5 . . ?

loop_
_geom_bond_atom_site_label_1
_geom_bond_atom_site_label_2
_geom_bond_distance
_geom_bond_site_symmetry_2
_geom_bond_publ_flag
Cu1 N5 2.018(6) 7_655 ?
Cu1 N5 2.018(6) . ?
Cu1 N4 2.040(5) 7_655 ?
Cu1 N4 2.040(5) . ?
Cu1 N1 2.491(6) . ?
Cu2 N7 2.028(5) 5_755 ?
Cu2 N7 2.028(5) . ?
Cu2 N6 2.032(5) 5_755 ?
Cu2 N6 2.032(5) . ?
Cu2 N3 2.643(5) . ?
Fe1 C1 1.909(6) 2_755 ?
Fe1 C1 1.909(6) . ?
Fe1 C3 1.919(6) . ?
Fe1 C3 1.919(6) 2_755 ?
Fe1 C2 1.925(6) 2_755 ?
Fe1 C2 1.925(6) . ?
O1 H1O1 0.8501 . ?
O1 H2O1 0.8500 . ?
O2 H1O2 0.8500 . ?
O2 H2O2 0.8500 . ?
O3 H2O3 0.8500 . ?
O3 H1O3 0.8500 . ?
O4 H1O4 0.8500 . ?
O4 H2O4 0.8499 . ?
O5 H1O5 0.8500 . ?
O5 H2O5 0.8500 . ?
O6 H206 0.8552 . ?
O7 H207 0.8507 . ?
O7 H107 0.8553 . ?
N1 C1 1.166(7) . ?
N2 C2 1.158(8) . ?
N3 C3 1.159(7) . ?
N4 C11 1.429(9) 7_655 ?
N4 H4A 0.8900 . ?
N4 H4B 0.8900 . ?
N5 C9 1.530(11) . ?
N5 H5A 0.8900 . ?
N5 H5B 0.8900 . ?
N6 C6 1.469(10) . ?
N6 H6A 0.8900 . ?
N6 H6B 0.8900 . ?
N7 C4 1.452(10) . ?
N7 H7A 0.8900 . ?
N7 H7B 0.8900 . ?
C4 C5 1.561(11) . ?
C4 H4C 0.9700 . ?
C4 H4D 0.9700 . ?
C5 C8 1.487(12) . ?
C5 C6 1.495(11) . ?
C5 C7 1.530(12) . ?
C6 H6C 0.9700 . ?
C6 H6D 0.9700 . ?
C7 H7C 0.9600 . ?
C7 H7D 0.9600 . ?
C7 H7E 0.9600 . ?
C8 H8A 0.9600 . ?
C8 H8B 0.9600 . ?
C8 H8C 0.9600 . ?
C9 C10 1.506(12) . ?
C9 H9A 0.9700 . ?
C9 H9B 0.9700 . ?
C10 C13 1.436(12) . ?
C10 C12 1.547(13) . ?
C10 C11 1.557(12) . ?
C11 N4 1.429(9) 7_655 ?
C11 H11A 0.9700 . ?
C11 H11B 0.9700 . ?
C12 H12A 0.9600 . ?
C12 H12B 0.9600 . ?
C12 H12C 0.9600 . ?
C13 H13A 0.9600 . ?
C13 H13B 0.9600 . ?
C13 H13C 0.9600 . ?
